data_7237449
loop_
_publ_author_name
'Wang, Ren-Tzong'
'Lee, Gene-Hsiang'
'Lai, Chung K.'

_publ_section_title
;
 Anion-induced ionic liquid crystals of diphenylviologens
;
_journal_issue 35
_journal_name_full 'Journal of Materials Chemistry C'
_journal_page_first 9430
_journal_paper_doi 10.1039/C8TC03090A
_journal_volume 6
_journal_year 2018
_chemical_formula_sum 'C42 H68 N2 O10 S2'
_chemical_formula_weight 825.10
_space_group_crystal_system triclinic
_space_group_IT_number 2
_space_group_name_Hall '-P 1'
_space_group_name_H-M_alt 'P -1'
_atom_sites_solution_hydrogens mixed
_audit_creation_method SHELXL-2014/7
_audit_update_record
;
2018-04-23 deposited with the CCDC.
2018-08-07 downloaded from the CCDC.
;
_cell_angle_alpha 83.2337(7)
_cell_angle_beta 85.7251(7)
_cell_angle_gamma 86.4000(8)
_cell_formula_units_Z 1
_cell_length_a 6.29860(10)
_cell_length_b 9.3042(2)
_cell_length_c 18.9025(4)
_cell_measurement_reflns_used 9993
_cell_measurement_temperature 200(2)
_cell_measurement_theta_max 70.14
_cell_measurement_theta_min 4.72
_cell_volume 1095.34(4)
_computing_cell_refinement 'Bruker SAINT'
_computing_data_collection 'Bruker APEX3'
_computing_data_reduction 'Bruker SAINT'
_computing_molecular_graphics 'Bruker SHELXTL'
_computing_publication_material 'Bruker SHELXTL'
_computing_structure_refinement 'SHELXL-2014/7 (Sheldrick, 2014)'
_computing_structure_solution 'SHELXS-97 (Sheldrick 2008)'
_diffrn_ambient_temperature 200(2)
_diffrn_measured_fraction_theta_full 0.998
_diffrn_measured_fraction_theta_max 0.996
_diffrn_measurement_device_type 'Bruker D8 VENTURE'
_diffrn_measurement_method '\f and \w scans'
_diffrn_radiation_type CuK\a
_diffrn_radiation_wavelength 1.54178
_diffrn_reflns_av_R_equivalents 0.0142
_diffrn_reflns_av_unetI/netI 0.0215
_diffrn_reflns_Laue_measured_fraction_full 0.998
_diffrn_reflns_Laue_measured_fraction_max 0.996
_diffrn_reflns_limit_h_max 7
_diffrn_reflns_limit_h_min -7
_diffrn_reflns_limit_k_max 10
_diffrn_reflns_limit_k_min -11
_diffrn_reflns_limit_l_max 22
_diffrn_reflns_limit_l_min -22
_diffrn_reflns_number 7149
_diffrn_reflns_point_group_measured_fraction_full 0.998
_diffrn_reflns_point_group_measured_fraction_max 0.996
_diffrn_reflns_theta_full 67.679
_diffrn_reflns_theta_max 69.996
_diffrn_reflns_theta_min 2.359
_exptl_absorpt_coefficient_mu 1.565
_exptl_absorpt_correction_T_max 0.7533
_exptl_absorpt_correction_T_min 0.6822
_exptl_absorpt_correction_type multi-scan
_exptl_absorpt_process_details 'SADABS (Bruker, 2016)'
_exptl_crystal_colour colourless
_exptl_crystal_density_diffrn 1.251
_exptl_crystal_description needle
_exptl_crystal_F_000 446
_exptl_crystal_size_max 0.253
_exptl_crystal_size_mid 0.115
_exptl_crystal_size_min 0.085
_refine_diff_density_max 0.467
_refine_diff_density_min -0.531
_refine_diff_density_rms 0.043
_refine_ls_extinction_method none
_refine_ls_goodness_of_fit_ref 1.024
_refine_ls_hydrogen_treatment mixed
_refine_ls_matrix_type full
_refine_ls_number_parameters 291
_refine_ls_number_reflns 4147
_refine_ls_number_restraints 6
_refine_ls_restrained_S_all 1.023
_refine_ls_R_factor_all 0.0431
_refine_ls_R_factor_gt 0.0395
_refine_ls_shift/su_max 0.000
_refine_ls_shift/su_mean 0.000
_refine_ls_structure_factor_coef Fsqd
_refine_ls_weighting_details 'w=1/[\s^2^(Fo^2^)+(0.0563P)^2^+0.4968P] where P=(Fo^2^+2Fc^2^)/3'
_refine_ls_weighting_scheme calc
_refine_ls_wR_factor_gt 0.1063
_refine_ls_wR_factor_ref 0.1094
_reflns_Friedel_coverage 0.000
_reflns_number_gt 3787
_reflns_number_total 4147
_reflns_threshold_expression 'I > 2\s(I)'
_cod_data_source_file c8tc03090a2.cif
_cod_data_source_block ic18188
_cod_database_code 7237449
_shelx_shelxl_version_number 2014/7
_shelx_space_group_comment
; 
The symmetry employed for this shelxl refinement is uniquely defined 
by the following loop, which should always be used as a source of 
symmetry information in preference to the above space-group names. 
They are only intended as comments. 
;
_shelx_estimated_absorpt_t_min 0.693
_shelx_estimated_absorpt_t_max 0.878

loop_
_space_group_symop_operation_xyz
'x, y, z'
'-x, -y, -z'

loop_
_atom_site_label
_atom_site_type_symbol
_atom_site_fract_x
_atom_site_fract_y
_atom_site_fract_z
_atom_site_U_iso_or_equiv
_atom_site_adp_type
_atom_site_occupancy
_atom_site_site_symmetry_order
_atom_site_calc_flag
_atom_site_refinement_flags_posn
_atom_site_refinement_flags_adp
_atom_site_refinement_flags_occupancy
_atom_site_disorder_assembly
_atom_site_disorder_group
N1 N 0.46823(18) 0.59630(12) -0.10169(6) 0.0226(2) Uani 1 1 d . . . . .
C3 C 0.0984(2) 0.52094(15) -0.02166(7) 0.0235(3) Uani 1 1 d . . . . .
C6 C 0.6652(2) 0.63488(15) -0.14285(7) 0.0237(3) Uani 1 1 d . . . . .
C9 C 1.0407(2) 0.70687(18) -0.21857(9) 0.0341(3) Uani 1 1 d . . . . .
H9 H 1.1698 0.7319 -0.2451 0.041 Uiso 1 1 calc R U . A 1
C1 C 0.3164(5) 0.6985(3) -0.08082(17) 0.0248(4) Uani 0.5008(13) 1 d . . P B 1
H1 H 0.3371 0.7979 -0.0960 0.030 Uiso 0.5008(13) 1 calc R U P B 1
C2 C 0.1360(5) 0.6622(3) -0.03886(18) 0.0245(4) Uani 0.5008(13) 1 d . . P B 1
H2 H 0.0394 0.7353 -0.0222 0.029 Uiso 0.5008(13) 1 calc R U P B 1
C4 C 0.2428(5) 0.4111(3) -0.04360(17) 0.0241(4) Uani 0.5008(13) 1 d . . P B 1
H4 H 0.2140 0.3117 -0.0320 0.029 Uiso 0.5008(13) 1 calc R U P B 1
C5 C 0.4267(5) 0.4516(3) -0.08225(17) 0.0240(4) Uani 0.5008(13) 1 d . . P B 1
H5 H 0.5286 0.3787 -0.0961 0.029 Uiso 0.5008(13) 1 calc R U P B 1
C7 C 0.7503(7) 0.7592(5) -0.1293(2) 0.0269(7) Uani 0.5008(13) 1 d . . P B 1
H7 H 0.6822 0.8181 -0.0956 0.032 Uiso 0.5008(13) 1 calc R U P B 1
C8 C 0.9414(8) 0.7962(5) -0.1670(2) 0.0319(7) Uani 0.5008(13) 1 d . . P B 1
H8 H 1.0069 0.8812 -0.1585 0.038 Uiso 0.5008(13) 1 calc R U P B 1
C10 C 0.9423(8) 0.5851(6) -0.2279(3) 0.0314(8) Uani 0.5008(13) 1 d . . P B 1
H10 H 1.0081 0.5236 -0.2609 0.038 Uiso 0.5008(13) 1 calc R U P B 1
C11 C 0.7501(7) 0.5458(4) -0.1917(2) 0.0267(6) Uani 0.5008(13) 1 d . . P B 1
H11 H 0.6818 0.4620 -0.2003 0.032 Uiso 0.5008(13) 1 calc R U P B 1
C1' C 0.3682(5) 0.4853(3) -0.11748(18) 0.0248(4) Uani 0.4992(13) 1 d . . P B 2
H1' H 0.4223 0.4334 -0.1559 0.030 Uiso 0.4992(13) 1 calc R U P B 2
C2' C 0.1850(5) 0.4451(3) -0.07794(18) 0.0245(4) Uani 0.4992(13) 1 d . . P B 2
H2' H 0.1152 0.3638 -0.0890 0.029 Uiso 0.4992(13) 1 calc R U P B 2
C4' C 0.2114(5) 0.6452(3) -0.01024(18) 0.0241(4) Uani 0.4992(13) 1 d . . P B 2
H4' H 0.1548 0.7058 0.0245 0.029 Uiso 0.4992(13) 1 calc R U P B 2
C5' C 0.3988(5) 0.6777(3) -0.04853(17) 0.0240(4) Uani 0.4992(13) 1 d . . P B 2
H5' H 0.4784 0.7552 -0.0382 0.029 Uiso 0.4992(13) 1 calc R U P B 2
C7' C 0.7200(7) 0.7799(5) -0.1574(2) 0.0269(7) Uani 0.4992(13) 1 d . . P B 2
H7' H 0.6271 0.8548 -0.1406 0.032 Uiso 0.4992(13) 1 calc R U P B 2
C8' C 0.9092(8) 0.8142(5) -0.1961(2) 0.0319(7) Uani 0.4992(13) 1 d . . P B 2
H8' H 0.9454 0.9123 -0.2067 0.038 Uiso 0.4992(13) 1 calc R U P B 2
C10' C 0.9962(9) 0.5613(6) -0.2072(3) 0.0314(8) Uani 0.4992(13) 1 d . . P B 2
H10' H 1.0909 0.4892 -0.2258 0.038 Uiso 0.4992(13) 1 calc R U P B 2
C11' C 0.8085(6) 0.5249(5) -0.1679(2) 0.0267(6) Uani 0.4992(13) 1 d . . P B 2
H11' H 0.7757 0.4261 -0.1576 0.032 Uiso 0.4992(13) 1 calc R U P B 2
S1 S 0.29797(6) 0.14898(4) -0.20920(2) 0.02875(13) Uani 1 1 d . . . . .
O1 O 0.4620(2) 0.24897(15) -0.20675(7) 0.0517(4) Uani 1 1 d . . . . .
O2 O 0.3224(2) 0.02189(13) -0.15740(6) 0.0474(3) Uani 1 1 d . . . . .
O3 O 0.0845(2) 0.21601(17) -0.20414(7) 0.0533(4) Uani 1 1 d . . . . .
C12 C 0.3327(3) 0.08754(18) -0.29509(8) 0.0348(4) Uani 1 1 d . . . . .
H12A H 0.2194 0.0209 -0.2998 0.042 Uiso 1 1 calc R U . . .
H12B H 0.3156 0.1717 -0.3318 0.042 Uiso 1 1 calc R U . . .
C13 C 0.5482(3) 0.01013(19) -0.30925(9) 0.0400(4) Uani 1 1 d . . . . .
H13A H 0.5638 -0.0757 -0.2734 0.048 Uiso 1 1 calc R U . . .
H13B H 0.6617 0.0758 -0.3034 0.048 Uiso 1 1 calc R U . . .
C14 C 0.5782(3) -0.03849(19) -0.38372(9) 0.0404(4) Uani 1 1 d . . . . .
H14A H 0.4636 -0.1032 -0.3898 0.048 Uiso 1 1 calc R U . . .
H14B H 0.5646 0.0475 -0.4196 0.048 Uiso 1 1 calc R U . . .
C15 C 0.7934(3) -0.11785(19) -0.39742(9) 0.0417(4) Uani 1 1 d . . . . .
H15A H 0.9074 -0.0521 -0.3922 0.050 Uiso 1 1 calc R U . . .
H15B H 0.8081 -0.2020 -0.3605 0.050 Uiso 1 1 calc R U . . .
C16 C 0.8263(3) -0.17110(19) -0.47070(9) 0.0411(4) Uani 1 1 d . . . . .
H16A H 0.7121 -0.2366 -0.4761 0.049 Uiso 1 1 calc R U . . .
H16B H 0.8130 -0.0870 -0.5077 0.049 Uiso 1 1 calc R U . . .
C17 C 1.0411(3) -0.25090(19) -0.48346(10) 0.0418(4) Uani 1 1 d . . . . .
H17A H 1.0560 -0.3332 -0.4456 0.050 Uiso 1 1 calc R U . . .
H17B H 1.1551 -0.1844 -0.4793 0.050 Uiso 1 1 calc R U . . .
C18 C 1.0737(3) -0.30833(19) -0.55580(10) 0.0428(4) Uani 1 1 d . . . . .
H18A H 0.9590 -0.3742 -0.5602 0.051 Uiso 1 1 calc R U . . .
H18B H 1.0601 -0.2259 -0.5937 0.051 Uiso 1 1 calc R U . . .
C19 C 1.2878(3) -0.3892(2) -0.56821(10) 0.0460(4) Uani 1 1 d . . . . .
H19A H 1.4026 -0.3222 -0.5659 0.055 Uiso 1 1 calc R U . . .
H19B H 1.3040 -0.4693 -0.5293 0.055 Uiso 1 1 calc R U . . .
C20 C 1.3154(3) -0.4510(2) -0.63920(11) 0.0524(5) Uani 1 1 d . . . . .
H20A H 1.2984 -0.3710 -0.6781 0.063 Uiso 1 1 calc R U . . .
H20B H 1.2012 -0.5184 -0.6414 0.063 Uiso 1 1 calc R U . . .
C21 C 1.5300(4) -0.5311(2) -0.65177(13) 0.0657(7) Uani 1 1 d . . . . .
H21A H 1.5524 -0.6066 -0.6119 0.099 Uiso 1 1 calc R U . . .
H21B H 1.6434 -0.4626 -0.6552 0.099 Uiso 1 1 calc R U . . .
H21C H 1.5327 -0.5756 -0.6963 0.099 Uiso 1 1 calc R U . . .
O4 O 0.2396(2) -0.14290(17) 0.10033(7) 0.0515(3) Uani 1 1 d D . . . .
H4A H 0.129(2) -0.154(3) 0.1287(11) 0.077 Uiso 1 1 d D U . . .
H4B H 0.341(2) -0.144(3) 0.1266(11) 0.077 Uiso 1 1 d D U . . .
O5 O 0.2437(3) 0.09344(19) -0.00850(8) 0.0769(6) Uani 1 1 d D . . . .
H5A H 0.272(5) 0.065(3) -0.0495(8) 0.115 Uiso 1 1 d D U . . .
H5B H 0.245(6) 0.016(2) 0.0203(12) 0.115 Uiso 1 1 d D U . . .

loop_
_atom_site_aniso_label
_atom_site_aniso_U_11
_atom_site_aniso_U_22
_atom_site_aniso_U_33
_atom_site_aniso_U_23
_atom_site_aniso_U_13
_atom_site_aniso_U_12
N1 0.0257(6) 0.0204(6) 0.0219(6) -0.0039(4) -0.0019(4) 0.0001(4)
C3 0.0248(7) 0.0233(7) 0.0232(7) -0.0050(5) -0.0050(5) 0.0000(5)
C6 0.0253(7) 0.0239(7) 0.0218(6) -0.0016(5) -0.0028(5) -0.0015(5)
C9 0.0281(7) 0.0383(9) 0.0344(8) 0.0018(6) 0.0010(6) -0.0039(6)
C1 0.0291(11) 0.0187(10) 0.0272(11) -0.0052(8) -0.0026(9) -0.0007(8)
C2 0.0265(11) 0.0207(10) 0.0272(12) -0.0062(9) -0.0028(9) -0.0014(8)
C4 0.0274(11) 0.0202(10) 0.0258(12) -0.0067(9) -0.0010(9) -0.0026(8)
C5 0.0284(11) 0.0189(10) 0.0254(11) -0.0063(8) -0.0025(9) 0.0001(8)
C7 0.0283(14) 0.0235(14) 0.029(2) -0.0029(16) -0.0017(16) 0.0001(10)
C8 0.0329(15) 0.0264(13) 0.036(2) 0.0023(17) -0.0037(17) -0.0068(11)
C10 0.032(2) 0.0328(19) 0.028(3) -0.0036(17) 0.0030(14) 0.0043(15)
C11 0.030(2) 0.0245(13) 0.026(2) -0.0053(14) -0.0019(11) -0.0023(12)
C1' 0.0291(11) 0.0187(10) 0.0272(11) -0.0052(8) -0.0026(9) -0.0007(8)
C2' 0.0265(11) 0.0207(10) 0.0272(12) -0.0062(9) -0.0028(9) -0.0014(8)
C4' 0.0274(11) 0.0202(10) 0.0258(12) -0.0067(9) -0.0010(9) -0.0026(8)
C5' 0.0284(11) 0.0189(10) 0.0254(11) -0.0063(8) -0.0025(9) 0.0001(8)
C7' 0.0283(14) 0.0235(14) 0.029(2) -0.0029(16) -0.0017(16) 0.0001(10)
C8' 0.0329(15) 0.0264(13) 0.036(2) 0.0023(17) -0.0037(17) -0.0068(11)
C10' 0.032(2) 0.0328(19) 0.028(3) -0.0036(17) 0.0030(14) 0.0043(15)
C11' 0.030(2) 0.0245(13) 0.026(2) -0.0053(14) -0.0019(11) -0.0023(12)
S1 0.0324(2) 0.0243(2) 0.0294(2) -0.00692(14) 0.00466(14) -0.00137(14)
O1 0.0609(8) 0.0515(8) 0.0474(7) -0.0199(6) 0.0092(6) -0.0280(7)
O2 0.0684(9) 0.0362(7) 0.0339(6) -0.0009(5) 0.0072(6) 0.0073(6)
O3 0.0420(7) 0.0665(9) 0.0483(8) -0.0102(6) 0.0070(6) 0.0166(6)
C12 0.0427(9) 0.0327(8) 0.0300(8) -0.0094(6) 0.0006(6) -0.0020(7)
C13 0.0500(10) 0.0366(9) 0.0330(9) -0.0108(7) 0.0050(7) 0.0053(7)
C14 0.0541(11) 0.0324(8) 0.0344(9) -0.0108(7) 0.0060(7) 0.0022(7)
C15 0.0537(11) 0.0354(9) 0.0357(9) -0.0122(7) 0.0066(8) 0.0032(8)
C16 0.0530(10) 0.0349(9) 0.0355(9) -0.0121(7) 0.0071(7) 0.0002(8)
C17 0.0510(10) 0.0341(9) 0.0397(9) -0.0116(7) 0.0096(8) -0.0003(7)
C18 0.0533(11) 0.0347(9) 0.0402(9) -0.0126(7) 0.0122(8) -0.0032(8)
C19 0.0565(11) 0.0341(9) 0.0457(10) -0.0104(7) 0.0166(8) -0.0023(8)
C20 0.0673(13) 0.0402(10) 0.0476(11) -0.0141(8) 0.0238(9) -0.0024(9)
C21 0.0771(15) 0.0490(12) 0.0663(14) -0.0151(10) 0.0320(12) 0.0065(11)
O4 0.0423(7) 0.0715(9) 0.0396(7) -0.0046(6) -0.0010(5) 0.0006(7)
O5 0.1085(14) 0.0699(11) 0.0425(8) 0.0038(7) 0.0121(9) 0.0336(10)

loop_
_atom_type_symbol
_atom_type_description
_atom_type_scat_dispersion_real
_atom_type_scat_dispersion_imag
_atom_type_scat_source
C C 0.0181 0.0091 'International Tables Vol C Tables 4.2.6.8 and 6.1.1.4'
H H 0.0000 0.0000 'International Tables Vol C Tables 4.2.6.8 and 6.1.1.4'
N N 0.0311 0.0180 'International Tables Vol C Tables 4.2.6.8 and 6.1.1.4'
O O 0.0492 0.0322 'International Tables Vol C Tables 4.2.6.8 and 6.1.1.4'
S S 0.3331 0.5567 'International Tables Vol C Tables 4.2.6.8 and 6.1.1.4'

loop_
_geom_angle_atom_site_label_1
_geom_angle_atom_site_label_2
_geom_angle_atom_site_label_3
_geom_angle
_geom_angle_site_symmetry_3
C1' N1 C5' 123.8(2) .
C1 N1 C5 117.26(19) .
C1' N1 C6 118.79(16) .
C5' N1 C6 117.44(16) .
C1 N1 C6 122.58(16) .
C5 N1 C6 120.16(15) .
C2 C3 C4 121.5(2) .
C2' C3 C4' 115.18(19) .
C2 C3 C3 119.86(19) 2_565
C2' C3 C3 122.55(19) 2_565
C4 C3 C3 118.66(19) 2_565
C4' C3 C3 122.25(18) 2_565
C7 C6 C11 125.1(3) .
C7' C6 C11' 118.6(3) .
C7 C6 N1 116.3(2) .
C11 C6 N1 118.5(2) .
C7' C6 N1 121.2(2) .
C11' C6 N1 120.2(2) .
C8' C9 C10' 123.9(3) .
C10 C9 C8 117.3(3) .
C2 C1 N1 122.5(2) .
C3 C2 C1 118.8(2) .
C5 C4 C3 117.9(2) .
C4 C5 N1 121.8(2) .
C6 C7 C8 117.2(4) .
C7 C8 C9 120.7(4) .
C9 C10 C11 123.4(5) .
C6 C11 C10 116.2(4) .
N1 C1' C2' 119.5(3) .
C1' C2' C3 121.8(2) .
C5' C4' C3 121.2(2) .
N1 C5' C4' 118.3(3) .
C8' C7' C6 120.3(4) .
C9 C8' C7' 119.2(4) .
C11' C10' C9 117.6(4) .
C10' C11' C6 120.3(4) .
O1 S1 O3 113.36(9) .
O1 S1 O2 112.11(9) .
O3 S1 O2 111.87(8) .
O1 S1 C12 106.12(8) .
O3 S1 C12 106.02(8) .
O2 S1 C12 106.76(8) .
C13 C12 S1 113.41(12) .
C12 C13 C14 112.91(15) .
C15 C14 C13 112.79(15) .
C16 C15 C14 114.10(16) .
C17 C16 C15 113.54(16) .
C16 C17 C18 114.07(16) .
C19 C18 C17 114.00(16) .
C20 C19 C18 113.62(18) .
C19 C20 C21 113.6(2) .

loop_
_geom_bond_atom_site_label_1
_geom_bond_atom_site_label_2
_geom_bond_distance
_geom_bond_site_symmetry_2
N1 C1' 1.317(3) .
N1 C5' 1.359(3) .
N1 C1 1.375(3) .
N1 C5 1.389(3) .
N1 C6 1.4558(18) .
C3 C2 1.347(3) .
C3 C2' 1.403(3) .
C3 C4 1.404(3) .
C3 C4' 1.441(3) .
C3 C3 1.481(3) 2_565
C6 C7 1.364(5) .
C6 C11 1.369(4) .
C6 C7' 1.404(5) .
C6 C11' 1.421(4) .
C9 C8' 1.344(5) .
C9 C10 1.361(6) .
C9 C10' 1.389(6) .
C9 C8 1.438(5) .
C1 C2 1.373(4) .
C4 C5 1.372(4) .
C7 C8 1.393(7) .
C10 C11 1.393(7) .
C1' C2' 1.375(4) .
C4' C5' 1.369(4) .
C7' C8' 1.386(7) .
C10' C11' 1.387(7) .
S1 O1 1.4400(13) .
S1 O3 1.4476(13) .
S1 O2 1.4517(12) .
S1 C12 1.7779(16) .
C12 C13 1.517(2) .
C13 C14 1.524(2) .
C14 C15 1.522(2) .
C15 C16 1.521(2) .
C16 C17 1.519(2) .
C17 C18 1.521(2) .
C18 C19 1.519(2) .
C19 C20 1.515(3) .
C20 C21 1.518(3) .

loop_
_geom_hbond_atom_site_label_D
_geom_hbond_atom_site_label_H
_geom_hbond_atom_site_label_A
_geom_hbond_distance_DH
_geom_hbond_distance_HA
_geom_hbond_distance_DA
_geom_hbond_angle_DHA
_geom_hbond_site_symmetry_A
C1 H1 O2 0.95 2.26 3.183(3) 162.9 1_565
C2 H2 O5 0.95 2.40 3.342(3) 171.1 2_565
C4 H4 O5 0.95 2.03 2.951(3) 163.8 .
C5 H5 O1 0.95 2.61 3.171(3) 118.4 .
C5 H5 O4 0.95 2.56 3.486(3) 163.7 2_655
C7 H7 O5 0.95 2.31 3.087(5) 138.6 2_665
C11 H11 O1 0.95 2.51 3.449(4) 171.0 .
C1' H1' O1 0.95 2.06 2.932(3) 152.4 .
C4' H4' O4 0.95 2.24 3.059(3) 144.2 1_565
C5' H5' O5 0.95 2.58 3.503(4) 163.8 2_665
C7' H7' O2 0.95 2.41 3.261(5) 149.2 1_565
O4 H4A S1 0.852(9) 2.989(10) 3.8287(14) 169(2) 2
O4 H4A O3 0.852(9) 1.946(12) 2.7825(19) 167(2) 2
O4 H4B S1 0.839(9) 2.846(10) 3.6836(14) 177(2) 2_655
O4 H4B O1 0.839(9) 2.136(16) 2.901(2) 152(3) 2_655
O4 H4B O2 0.839(9) 2.599(15) 3.341(2) 148(2) 2_655
O5 H5A S1 0.851(10) 3.024(17) 3.7607(16) 146(3) .
O5 H5A O2 0.851(10) 2.122(10) 2.967(2) 172(3) .
O5 H5B O4 0.849(10) 1.987(10) 2.829(2) 171(3) .
